data_4126380
loop_
_publ_author_name
'Li, Ruihao'
'Lu, Zhengyu'
'Cai, Yuanting'
'Jiang, Feng'
'Tang, Chun'
'Chen, Zhixin'
'Zheng, Jueting'
'Pi, Jiuchan'
'Zhang, Rui'
'Liu, Junyang'
'Chen, Zhao-Bin'
'Yang, Yang'
'Shi, Jia'
'Hong, Wenjing'
'Xia, Haiping'

_publ_section_title
;
 Switching of Charge Transport Pathways via Delocalization Changes in
 Single-molecule Metallacycles Junctions.
;
_journal_name_full 'Journal of the American Chemical Society'
_journal_paper_doi 10.1021/jacs.7b06400
_journal_year 2017
_chemical_formula_moiety 'C75 H58 O3 Os P3 S2, C H2 Cl2, B F4, H2 O'
_chemical_formula_sum 'C76 H63 B Cl2 F4 O4 Os P3 S2'
_chemical_formula_weight 1545.20
_space_group_crystal_system monoclinic
_space_group_IT_number 14
_space_group_name_Hall '-P 2yn'
_space_group_name_H-M_alt 'P 1 21/n 1'
_symmetry_space_group_name_Hall '-P 2yn'
_symmetry_space_group_name_H-M 'P 1 21/n 1'
_atom_sites_solution_hydrogens mixed
_atom_sites_solution_primary direct
_audit_creation_date 2017-05-23
_audit_creation_method
;
Olex2 1.2
(compiled 2017.03.28 svn.r3405 for OlexSys, GUI svn.r5337)
;
_cell_angle_alpha 90
_cell_angle_beta 100.4787(15)
_cell_angle_gamma 90
_cell_formula_units_Z 4
_cell_length_a 11.65604(17)
_cell_length_b 24.1742(4)
_cell_length_c 24.0038(4)
_cell_measurement_reflns_used 8782
_cell_measurement_temperature 197.7(6)
_cell_measurement_theta_max 62.2510
_cell_measurement_theta_min 3.6500
_cell_volume 6650.88(19)
_computing_cell_refinement
;
CrysAlisPro, Agilent Technologies,
Version 1.171.36.24 (release 03-12-2012 CrysAlis171 .NET)
(compiled Dec  3 2012,18:21:49)
;
_computing_data_collection
;
CrysAlisPro, Agilent Technologies,
Version 1.171.36.24 (release 03-12-2012 CrysAlis171 .NET)
(compiled Dec  3 2012,18:21:49)
;
_computing_data_reduction
;
CrysAlisPro, Agilent Technologies,
Version 1.171.36.24 (release 03-12-2012 CrysAlis171 .NET)
(compiled Dec  3 2012,18:21:49)
;
_computing_molecular_graphics 'Olex2 (Dolomanov et al., 2009)'
_computing_publication_material 'Olex2 (Dolomanov et al., 2009)'
_computing_structure_refinement 'ShelXL (Sheldrick, 2015)'
_computing_structure_solution 'ShelXT (Sheldrick, 2015)'
_diffrn_ambient_temperature 197.7(6)
_diffrn_detector_area_resol_mean 16.1903
_diffrn_measured_fraction_theta_full 0.990
_diffrn_measured_fraction_theta_max 0.990
_diffrn_measurement_details
;
#__ type_ start__ end____ width___ exp.time_
  1 omega  -94.00  -61.00   1.0000    1.0000
omega____ theta____ kappa____ phi______ frames
    -      -32.3066 -178.0000    0.0000 33

#__ type_ start__ end____ width___ exp.time_
  2 omega -100.00  -59.00   1.0000    1.0000
omega____ theta____ kappa____ phi______ frames
    -      -32.3066 -178.0000  -90.0000 41

#__ type_ start__ end____ width___ exp.time_
  3 omega -111.00  -59.00   1.0000    1.0000
omega____ theta____ kappa____ phi______ frames
    -      -32.3066 -178.0000   60.0000 52

#__ type_ start__ end____ width___ exp.time_
  4 omega  -38.00   97.00   1.0000    1.0000
omega____ theta____ kappa____ phi______ frames
    -       32.3066    0.0000 -120.0000 135

#__ type_ start__ end____ width___ exp.time_
  5 omega -131.00 -101.00   1.0000    5.0000
omega____ theta____ kappa____ phi______ frames
    -      -86.0000 -112.0000   90.0000 30

#__ type_ start__ end____ width___ exp.time_
  6 omega   81.00  160.00   1.0000    5.0000
omega____ theta____ kappa____ phi______ frames
    -       94.5000  112.0000 -180.0000 79

#__ type_ start__ end____ width___ exp.time_
  7 omega   22.00   71.00   1.0000    5.0000
omega____ theta____ kappa____ phi______ frames
    -       94.5000  -38.0000   90.0000 49

#__ type_ start__ end____ width___ exp.time_
  8 omega   40.00   66.00   1.0000    5.0000
omega____ theta____ kappa____ phi______ frames
    -       94.5000  -25.0000  -60.0000 26

#__ type_ start__ end____ width___ exp.time_
  9 omega   22.00   80.00   1.0000    5.0000
omega____ theta____ kappa____ phi______ frames
    -       94.5000 -112.0000  120.0000 58

#__ type_ start__ end____ width___ exp.time_
 10 omega   41.00   67.00   1.0000    5.0000
omega____ theta____ kappa____ phi______ frames
    -       94.5000  -38.0000  -60.0000 26

#__ type_ start__ end____ width___ exp.time_
 11 omega   69.00  125.00   1.0000    5.0000
omega____ theta____ kappa____ phi______ frames
    -       94.5000   50.0000 -150.0000 56

#__ type_ start__ end____ width___ exp.time_
 12 omega   27.00   90.00   1.0000    5.0000
omega____ theta____ kappa____ phi______ frames
    -       94.5000 -112.0000  150.0000 63

#__ type_ start__ end____ width___ exp.time_
 13 omega   67.00  112.00   1.0000    5.0000
omega____ theta____ kappa____ phi______ frames
    -       94.5000  -64.0000   90.0000 45

#__ type_ start__ end____ width___ exp.time_
 14 omega   21.00   63.00   1.0000    5.0000
omega____ theta____ kappa____ phi______ frames
    -       94.5000  -25.0000  -90.0000 42

#__ type_ start__ end____ width___ exp.time_
 15 omega   21.00   53.00   1.0000    5.0000
omega____ theta____ kappa____ phi______ frames
    -       94.5000  -25.0000 -120.0000 32

#__ type_ start__ end____ width___ exp.time_
 16 omega   24.00  124.00   1.0000    5.0000
omega____ theta____ kappa____ phi______ frames
    -       94.5000  -77.0000 -120.0000 100
;
_diffrn_measurement_device_type 'Xcalibur, Sapphire3, Gemini ultra'
_diffrn_measurement_method '\w scans'
_diffrn_orient_matrix_UB_11 -0.1045510000
_diffrn_orient_matrix_UB_12 0.0296606000
_diffrn_orient_matrix_UB_13 -0.0363370000
_diffrn_orient_matrix_UB_21 -0.0782035000
_diffrn_orient_matrix_UB_22 -0.0501693000
_diffrn_orient_matrix_UB_23 0.0063119000
_diffrn_orient_matrix_UB_31 -0.0316795000
_diffrn_orient_matrix_UB_32 0.0258597000
_diffrn_orient_matrix_UB_33 0.0538507000
_diffrn_radiation_monochromator mirror
_diffrn_radiation_type CuK\a
_diffrn_radiation_wavelength 1.54184
_diffrn_reflns_av_R_equivalents 0.0358
_diffrn_reflns_av_unetI/netI 0.0505
_diffrn_reflns_Laue_measured_fraction_full 0.990
_diffrn_reflns_Laue_measured_fraction_max 0.990
_diffrn_reflns_limit_h_max 12
_diffrn_reflns_limit_h_min -13
_diffrn_reflns_limit_k_max 27
_diffrn_reflns_limit_k_min -24
_diffrn_reflns_limit_l_max 27
_diffrn_reflns_limit_l_min -25
_diffrn_reflns_number 22601
_diffrn_reflns_point_group_measured_fraction_full 0.990
_diffrn_reflns_point_group_measured_fraction_max 0.990
_diffrn_reflns_theta_full 62.137
_diffrn_reflns_theta_max 62.136
_diffrn_reflns_theta_min 3.657
_diffrn_source 'Enhance Ultra (Cu) X-ray Source'
_exptl_absorpt_coefficient_mu 6.146
_exptl_absorpt_correction_T_max 1.00000
_exptl_absorpt_correction_T_min 0.97993
_exptl_absorpt_correction_type multi-scan
_exptl_absorpt_process_details
;
CrysAlisPro, Agilent Technologies,
Version 1.171.36.24 (release 03-12-2012 CrysAlis171 .NET)
(compiled Dec  3 2012,18:21:49)
Empirical absorption correction using spherical harmonics,
 implemented in SCALE3 ABSPACK scaling algorithm.
;
_exptl_crystal_colour blue
_exptl_crystal_colour_primary blue
_exptl_crystal_density_diffrn 1.543
_exptl_crystal_description block
_exptl_crystal_F_000 3116
_exptl_crystal_size_max 0.2
_exptl_crystal_size_mid 0.2
_exptl_crystal_size_min 0.2
_refine_diff_density_max 0.842
_refine_diff_density_min -0.655
_refine_diff_density_rms 0.087
_refine_ls_extinction_method none
_refine_ls_goodness_of_fit_ref 1.045
_refine_ls_hydrogen_treatment mixed
_refine_ls_matrix_type full
_refine_ls_number_parameters 847
_refine_ls_number_reflns 10407
_refine_ls_number_restraints 0
_refine_ls_restrained_S_all 1.045
_refine_ls_R_factor_all 0.0367
_refine_ls_R_factor_gt 0.0309
_refine_ls_shift/su_max 0.005
_refine_ls_shift/su_mean 0.000
_refine_ls_structure_factor_coef Fsqd
_refine_ls_weighting_details 'w=1/[\s^2^(Fo^2^)+(0.0325P)^2^+1.4488P] where P=(Fo^2^+2Fc^2^)/3'
_refine_ls_weighting_scheme calc
_refine_ls_wR_factor_gt 0.0718
_refine_ls_wR_factor_ref 0.0758
_reflns_Friedel_coverage 0.000
_reflns_number_gt 9183
_reflns_number_total 10407
_reflns_threshold_expression 'I > 2\s(I)'
_cod_data_source_file ja7b06400_si_003.cif
_cod_data_source_block 2
_cod_original_cell_volume 6650.88(18)
_cod_database_code 4126380
_shelx_shelxl_version_number 2014/7
_shelx_space_group_comment
;
The symmetry employed for this shelxl refinement is uniquely defined
by the following loop, which should always be used as a source of
symmetry information in preference to the above space-group names.
They are only intended as comments.
;
_reflns_odcompleteness_completeness 99.87
_reflns_odcompleteness_iscentric 1
_reflns_odcompleteness_theta 61.08
_olex2_refinement_description
;
1. Fixed Uiso
 At 1.2 times of:
  All C(H) groups, All C(H,H) groups
 At 1.5 times of:
  All C(H,H,H) groups, All O(H,H) groups
2. Shared sites
{C21, S2A}
{S2, C21A}
3. Uiso/Uaniso restraints and constraints
Uanis(C21) = Uanis(S2A)
Uanis(S2) = Uanis(C21A)
4. Others
 Sof(H18A)=Sof(H20A)=Sof(S2A)=Sof(C21A)=Sof(H21A)=1-FVAR(1)
 Sof(S2)=Sof(C21)=Sof(H21)=Sof(H18)=Sof(H20)=FVAR(1)
5.a Free rotating group:
 O1S(H1SC,H1SD)
5.b Secondary CH2 refined with riding coordinates:
 C1S(H1SA,H1SB)
5.c Aromatic/amide H refined with riding coordinates:
 C3(H3), C5(H5), C115(H115), C235(H235), C211(H211), C231(H231), C125(H125),
 C135(H135), C9(H9), C212(H212), C13(H13), C325(H325), C321(H321), C232(H232),
 C214(H214), C215(H215), C124(H124), C315(H315), C234(H234), C134(H134),
 C131(H131), C221(H221), C225(H225), C312(H312), C132(H132), C121(H121),
 C133(H133), C322(H322), C335(H335), C111(H111), C14(H14), C314(H314),
 C311(H311), C213(H213), C233(H233), C21(H21), C18(H18), C18(H18A), C112(H112),
 C313(H313), C323(H323), C114(H114), C224(H224), C16(H16), C122(H122),
 C331(H331), C113(H113), C20(H20), C20(H20A), C324(H324), C332(H332),
 C223(H223), C222(H222), C333(H333), C123(H123), C334(H334), C21A(H21A)
5.d Idealised Me refined as rotating group:
 C11(H11A,H11B,H11C)
;
_olex2_submission_special_instructions 'No special instructions were received'

loop_
_space_group_symop_operation_xyz
'x, y, z'
'-x+1/2, y+1/2, -z+1/2'
'-x, -y, -z'
'x-1/2, -y-1/2, z-1/2'

loop_
_atom_site_label
_atom_site_type_symbol
_atom_site_fract_x
_atom_site_fract_y
_atom_site_fract_z
_atom_site_U_iso_or_equiv
_atom_site_adp_type
_atom_site_occupancy
_atom_site_site_symmetry_order
_atom_site_calc_flag
_atom_site_refinement_flags_posn
_atom_site_refinement_flags_occupancy
_atom_site_disorder_assembly
_atom_site_disorder_group
Os1 Os 0.33878(2) 0.64193(2) 0.63719(2) 0.01595(6) Uani 1 1 d . . . .
P2 P 0.13664(6) 0.65784(3) 0.63601(3) 0.01878(16) Uani 1 1 d . . . .
P3 P 0.35190(7) 0.47020(4) 0.73922(3) 0.02110(17) Uani 1 1 d . . . .
P1 P 0.54173(6) 0.64473(3) 0.63285(3) 0.01897(17) Uani 1 1 d . . . .
S1 S 0.39911(12) 0.76243(5) 0.89501(4) 0.0524(3) Uani 1 1 d . . . .
S2 S 0.20753(13) 0.82989(7) 0.34691(6) 0.0565(5) Uani 0.795(6) 1 d . P A 1
O1 O 0.36263(18) 0.59807(10) 0.75605(8) 0.0219(5) Uani 1 1 d . . . .
Cl2S Cl -0.2195(2) 0.39740(11) 0.99023(11) 0.1251(8) Uani 1 1 d . . . .
O3 O 0.2411(2) 0.66760(11) 0.42945(9) 0.0299(5) Uani 1 1 d . . . .
Cl1S Cl -0.0875(2) 0.30991(11) 1.05144(14) 0.1443(10) Uani 1 1 d . . . .
O2 O 0.2251(2) 0.57716(11) 0.41864(9) 0.0338(6) Uani 1 1 d . . . .
C4 C 0.3155(2) 0.56327(14) 0.59820(13) 0.0193(6) Uani 1 1 d . . . .
C6 C 0.2787(3) 0.61097(15) 0.51311(13) 0.0216(7) Uani 1 1 d . . . .
C3 C 0.3283(3) 0.51595(14) 0.63245(13) 0.0206(7) Uani 1 1 d . . . .
H3 H 0.3243 0.4803 0.6176 0.025 Uiso 1 1 calc R . . .
C7 C 0.3018(2) 0.65772(14) 0.54881(13) 0.0196(6) Uani 1 1 d . . . .
C12 C 0.3678(3) 0.68717(15) 0.71569(13) 0.0216(7) Uani 1 1 d . . . .
C5 C 0.2867(3) 0.56000(14) 0.53976(13) 0.0211(7) Uani 1 1 d . . . .
H5 H 0.2738 0.5267 0.5202 0.025 Uiso 1 1 calc R . . .
C10 C 0.2636(3) 0.71346(15) 0.46283(14) 0.0258(7) Uani 1 1 d . . . .
C1 C 0.3522(2) 0.58451(14) 0.70121(13) 0.0200(7) Uani 1 1 d . . . .
C115 C 0.5493(3) 0.58791(16) 0.53289(14) 0.0284(8) Uani 1 1 d . . . .
H115 H 0.5118 0.5600 0.5494 0.034 Uiso 1 1 calc R . . .
C320 C 0.4277(3) 0.41474(15) 0.71141(14) 0.0254(7) Uani 1 1 d . . . .
C8 C 0.2469(3) 0.61502(15) 0.45195(13) 0.0235(7) Uani 1 1 d . . . .
C235 C 0.0401(3) 0.68231(16) 0.73317(15) 0.0313(8) Uani 1 1 d . . . .
H235 H 0.0351 0.7187 0.7205 0.038 Uiso 1 1 calc R . . .
C211 C 0.0240(3) 0.63911(15) 0.52550(14) 0.0264(7) Uani 1 1 d . . . .
H211 H 0.0579 0.6726 0.5183 0.032 Uiso 1 1 calc R . . .
C231 C 0.0957(3) 0.58819(16) 0.72359(14) 0.0264(7) Uani 1 1 d . . . .
H231 H 0.1295 0.5611 0.7043 0.032 Uiso 1 1 calc R . . .
C125 C 0.5638(3) 0.75945(16) 0.63101(15) 0.0304(8) Uani 1 1 d . . . .
H125 H 0.4969 0.7577 0.6033 0.036 Uiso 1 1 calc R . . .
C230 C 0.0861(3) 0.64169(14) 0.70253(13) 0.0221(7) Uani 1 1 d . . . .
C2 C 0.3474(3) 0.52650(14) 0.69040(13) 0.0203(6) Uani 1 1 d . . . .
C135 C 0.6295(3) 0.58870(15) 0.73224(14) 0.0255(7) Uani 1 1 d . . . .
H135 H 0.5773 0.6106 0.7475 0.031 Uiso 1 1 calc R . . .
C19 C 0.2501(3) 0.76409(17) 0.43011(15) 0.0314(8) Uani 1 1 d . . . .
C17 C 0.3690(3) 0.65538(14) 0.76395(13) 0.0221(7) Uani 1 1 d . . . .
C9 C 0.2934(3) 0.70926(15) 0.52001(14) 0.0247(7) Uani 1 1 d . . . .
H9 H 0.3091 0.7415 0.5412 0.030 Uiso 1 1 calc R . . .
F2S F 0.1288(3) 0.48082(19) 0.90464(15) 0.0936(12) Uani 1 1 d . . . .
C130 C 0.6344(3) 0.59286(15) 0.67474(14) 0.0241(7) Uani 1 1 d . . . .
C212 C -0.0411(3) 0.60975(17) 0.48122(15) 0.0313(8) Uani 1 1 d . . . .
H212 H -0.0498 0.6233 0.4444 0.038 Uiso 1 1 calc R . . .
C13 C 0.3799(3) 0.74395(15) 0.72768(14) 0.0262(7) Uani 1 1 d . . . .
H13 H 0.3814 0.7684 0.6979 0.031 Uiso 1 1 calc R . . .
C325 C 0.3840(3) 0.36101(16) 0.70994(17) 0.0344(8) Uani 1 1 d . . . .
H325 H 0.3170 0.3534 0.7245 0.041 Uiso 1 1 calc R . . .
C321 C 0.5297(3) 0.42586(17) 0.69051(14) 0.0308(8) Uani 1 1 d . . . .
H321 H 0.5587 0.4617 0.6912 0.037 Uiso 1 1 calc R . . .
C210 C 0.0392(3) 0.61892(14) 0.58071(14) 0.0219(7) Uani 1 1 d . . . .
C310 C 0.2056(3) 0.44564(14) 0.73925(14) 0.0247(7) Uani 1 1 d . . . .
C330 C 0.4226(3) 0.48573(16) 0.81063(14) 0.0298(8) Uani 1 1 d . . . .
C232 C 0.0563(3) 0.57410(17) 0.77265(15) 0.0306(8) Uani 1 1 d . . . .
H232 H 0.0623 0.5378 0.7857 0.037 Uiso 1 1 calc R . . .
C214 C -0.0813(3) 0.54093(18) 0.54647(16) 0.0368(9) Uani 1 1 d . . . .
H214 H -0.1176 0.5081 0.5536 0.044 Uiso 1 1 calc R . . .
C110 C 0.5804(3) 0.63670(15) 0.56241(13) 0.0229(7) Uani 1 1 d . . . .
C215 C -0.0159(3) 0.56978(16) 0.59049(15) 0.0287(7) Uani 1 1 d . . . .
H215 H -0.0084 0.5563 0.6272 0.034 Uiso 1 1 calc R . . .
C220 C 0.0796(3) 0.72761(15) 0.61925(13) 0.0242(7) Uani 1 1 d . . . .
C124 C 0.6151(3) 0.81008(17) 0.64598(18) 0.0381(9) Uani 1 1 d . . . .
H124 H 0.5839 0.8420 0.6276 0.046 Uiso 1 1 calc R . . .
C315 C 0.1740(3) 0.42447(16) 0.78805(15) 0.0322(8) Uani 1 1 d . . . .
H315 H 0.2267 0.4251 0.8221 0.039 Uiso 1 1 calc R . . .
C234 C 0.0016(4) 0.66822(18) 0.78304(17) 0.0401(9) Uani 1 1 d . . . .
H234 H -0.0285 0.6955 0.8036 0.048 Uiso 1 1 calc R . . .
C134 C 0.7014(3) 0.55234(16) 0.76682(14) 0.0295(8) Uani 1 1 d . . . .
H134 H 0.6994 0.5508 0.8053 0.035 Uiso 1 1 calc R . . .
C131 C 0.7112(3) 0.55897(17) 0.65273(15) 0.0321(8) Uani 1 1 d . . . .
H131 H 0.7162 0.5614 0.6146 0.038 Uiso 1 1 calc R . . .
C221 C 0.1496(3) 0.77387(16) 0.61716(15) 0.0323(8) Uani 1 1 d . . . .
H221 H 0.2303 0.7700 0.6251 0.039 Uiso 1 1 calc R . . .
C225 C -0.0418(3) 0.73524(17) 0.60853(15) 0.0320(8) Uani 1 1 d . . . .
H225 H -0.0905 0.7051 0.6102 0.038 Uiso 1 1 calc R . . .
C312 C 0.0167(3) 0.42137(17) 0.68649(17) 0.0351(8) Uani 1 1 d . . . .
H312 H -0.0359 0.4200 0.6524 0.042 Uiso 1 1 calc R . . .
C132 C 0.7803(3) 0.52157(18) 0.68732(17) 0.0381(9) Uani 1 1 d . . . .
H132 H 0.8300 0.4984 0.6719 0.046 Uiso 1 1 calc R . . .
C121 C 0.7105(3) 0.71399(17) 0.69860(15) 0.0333(8) Uani 1 1 d . . . .
H121 H 0.7444 0.6820 0.7158 0.040 Uiso 1 1 calc R . . .
C133 C 0.7765(3) 0.51819(17) 0.74399(17) 0.0359(9) Uani 1 1 d . . . .
H133 H 0.8240 0.4932 0.7670 0.043 Uiso 1 1 calc R . . .
C15 C 0.3880(3) 0.73065(16) 0.82822(14) 0.0311(8) Uani 1 1 d . . . .
C322 C 0.5874(3) 0.3831(2) 0.66863(16) 0.0401(10) Uani 1 1 d . . . .
H322 H 0.6565 0.3900 0.6557 0.048 Uiso 1 1 calc R . . .
C120 C 0.6107(3) 0.71105(15) 0.65676(14) 0.0249(7) Uani 1 1 d . . . .
C335 C 0.3644(4) 0.51610(18) 0.84633(15) 0.0387(9) Uani 1 1 d . . . .
H335 H 0.2879 0.5276 0.8339 0.046 Uiso 1 1 calc R . . .
C111 C 0.6400(3) 0.67682(17) 0.53761(16) 0.0340(8) Uani 1 1 d . . . .
H111 H 0.6627 0.7095 0.5570 0.041 Uiso 1 1 calc R . . .
C14 C 0.3898(3) 0.76506(16) 0.78175(15) 0.0315(8) Uani 1 1 d . . . .
H14 H 0.3977 0.8030 0.7873 0.038 Uiso 1 1 calc R . . .
C314 C 0.0634(4) 0.40234(19) 0.78572(18) 0.0428(10) Uani 1 1 d . . . .
H314 H 0.0417 0.3884 0.8184 0.051 Uiso 1 1 calc R . . .
C311 C 0.1263(3) 0.44401(15) 0.68846(15) 0.0278(7) Uani 1 1 d . . . .
H311 H 0.1470 0.4582 0.6557 0.033 Uiso 1 1 calc R . . .
C213 C -0.0932(3) 0.56059(18) 0.49145(15) 0.0350(9) Uani 1 1 d . . . .
H213 H -0.1361 0.5407 0.4616 0.042 Uiso 1 1 calc R . . .
C233 C 0.0079(3) 0.61413(19) 0.80221(16) 0.0387(9) Uani 1 1 d . . . .
H233 H -0.0203 0.6048 0.8348 0.046 Uiso 1 1 calc R . . .
C21 C 0.2491(4) 0.86093(16) 0.40654(19) 0.0772(14) Uani 0.795(6) 1 d . P A 1
H21 H 0.2576 0.8989 0.4117 0.093 Uiso 0.795(6) 1 calc R P A 1
C18 C 0.2128(4) 0.76472(18) 0.37193(16) 0.0395(9) Uani 1 1 d . . . .
H18 H 0.1932 0.7334 0.3497 0.047 Uiso 0.795(6) 1 calc R P A 1
H18A H 0.1932 0.7334 0.3497 0.047 Uiso 0.205(6) 1 calc R P A 2
C112 C 0.6658(4) 0.66837(19) 0.48417(18) 0.0464(11) Uani 1 1 d . . . .
H112 H 0.7062 0.6954 0.4681 0.056 Uiso 1 1 calc R . . .
C313 C -0.0143(3) 0.40092(17) 0.73514(18) 0.0398(9) Uani 1 1 d . . . .
H313 H -0.0882 0.3860 0.7339 0.048 Uiso 1 1 calc R . . .
C323 C 0.5422(4) 0.3301(2) 0.66616(17) 0.0445(10) Uani 1 1 d . . . .
H323 H 0.5803 0.3018 0.6506 0.053 Uiso 1 1 calc R . . .
C114 C 0.5741(3) 0.58058(18) 0.47875(15) 0.0341(9) Uani 1 1 d . . . .
H114 H 0.5508 0.5483 0.4588 0.041 Uiso 1 1 calc R . . .
C224 C -0.0897(3) 0.78660(18) 0.59563(16) 0.0382(9) Uani 1 1 d . . . .
H224 H -0.1704 0.7910 0.5885 0.046 Uiso 1 1 calc R . . .
C16 C 0.3779(3) 0.67373(16) 0.81916(14) 0.0284(8) Uani 1 1 d . . . .
H16 H 0.3772 0.6492 0.8489 0.034 Uiso 1 1 calc R . . .
C122 C 0.7589(4) 0.7659(2) 0.71433(18) 0.0451(10) Uani 1 1 d . . . .
H122 H 0.8238 0.7683 0.7432 0.054 Uiso 1 1 calc R . . .
C331 C 0.5358(3) 0.46796(19) 0.82930(16) 0.0387(9) Uani 1 1 d . . . .
H331 H 0.5735 0.4468 0.8058 0.046 Uiso 1 1 calc R . . .
C113 C 0.6327(4) 0.62071(19) 0.45450(15) 0.0410(10) Uani 1 1 d . . . .
H113 H 0.6497 0.6156 0.4185 0.049 Uiso 1 1 calc R . . .
C20 C 0.2719(4) 0.81784(18) 0.45244(18) 0.0452(10) Uani 1 1 d . . . .
H20 H 0.2971 0.8256 0.4906 0.054 Uiso 0.795(6) 1 calc R P A 1
H20A H 0.2971 0.8256 0.4906 0.054 Uiso 0.205(6) 1 calc R P A 2
F1S F 0.2797(4) 0.4355(2) 0.9561(2) 0.1168(15) Uani 1 1 d . . . .
C324 C 0.4413(4) 0.31882(18) 0.68646(18) 0.0435(10) Uani 1 1 d . . . .
H324 H 0.4115 0.2830 0.6845 0.052 Uiso 1 1 calc R . . .
F3S F 0.1192(4) 0.3891(2) 0.92664(17) 0.1232(18) Uani 1 1 d . . . .
O1S O 0.1086(4) 0.4865(3) 1.1057(2) 0.1027(17) Uani 1 1 d . . . .
H1SC H 0.0560 0.5108 1.1061 0.154 Uiso 1 1 d G . . .
H1SD H 0.1167 0.4805 1.0717 0.154 Uiso 1 1 d G . . .
C332 C 0.5934(4) 0.4820(2) 0.88382(19) 0.0540(13) Uani 1 1 d . . . .
H332 H 0.6702 0.4711 0.8963 0.065 Uiso 1 1 calc R . . .
C223 C -0.0183(4) 0.83166(18) 0.59323(17) 0.0437(10) Uani 1 1 d . . . .
H223 H -0.0509 0.8664 0.5846 0.052 Uiso 1 1 calc R . . .
F4S F 0.1240(6) 0.4530(3) 0.9932(2) 0.149(2) Uani 1 1 d . . . .
C222 C 0.1016(4) 0.82536(17) 0.60353(17) 0.0418(9) Uani 1 1 d . . . .
H222 H 0.1496 0.8557 0.6013 0.050 Uiso 1 1 calc R . . .
C333 C 0.5361(5) 0.5119(2) 0.91865(18) 0.0596(15) Uani 1 1 d . . . .
H333 H 0.5742 0.5209 0.9550 0.072 Uiso 1 1 calc R . . .
C11 C 0.4377(5) 0.7075(2) 0.94335(17) 0.0647(15) Uani 1 1 d . . . .
H11A H 0.5048 0.6887 0.9346 0.097 Uiso 1 1 calc GR . . .
H11B H 0.3737 0.6821 0.9405 0.097 Uiso 1 1 calc GR . . .
H11C H 0.4557 0.7220 0.9812 0.097 Uiso 1 1 calc GR . . .
C123 C 0.7125(4) 0.81328(19) 0.68819(19) 0.0458(11) Uani 1 1 d . . . .
H123 H 0.7465 0.8474 0.6988 0.055 Uiso 1 1 calc R . . .
C334 C 0.4220(5) 0.5289(2) 0.90049(17) 0.0534(12) Uani 1 1 d . . . .
H334 H 0.3838 0.5489 0.9247 0.064 Uiso 1 1 calc R . . .
C1S C -0.0883(7) 0.3778(4) 1.0293(3) 0.103(3) Uani 1 1 d . . . .
H1SA H -0.0697 0.4016 1.0622 0.123 Uiso 1 1 calc R . . .
H1SB H -0.0280 0.3827 1.0067 0.123 Uiso 1 1 calc R . . .
B1S B 0.1600(5) 0.4399(3) 0.9456(2) 0.0596(16) Uani 1 1 d . . . .
H H 0.339(3) 0.6989(15) 0.6239(13) 0.013(8) Uiso 1 1 d . . . .
S2A S 0.2491(4) 0.86093(16) 0.40654(19) 0.0772(14) Uani 0.205(6) 1 d . P A 2
C21A C 0.20753(13) 0.82989(7) 0.34691(6) 0.0565(5) Uani 0.205(6) 1 d . P A 2
H21A H 0.1871 0.8436 0.3103 0.068 Uiso 0.205(6) 1 calc R P A 2

loop_
_atom_site_aniso_label
_atom_site_aniso_U_11
_atom_site_aniso_U_22
_atom_site_aniso_U_33
_atom_site_aniso_U_23
_atom_site_aniso_U_13
_atom_site_aniso_U_12
Os1 0.01879(8) 0.01395(9) 0.01603(8) -0.00012(5) 0.00558(5) -0.00093(5)
P2 0.0195(3) 0.0169(4) 0.0213(4) -0.0002(3) 0.0072(3) -0.0002(3)
P3 0.0239(4) 0.0183(4) 0.0217(4) 0.0038(3) 0.0057(3) -0.0001(3)
P1 0.0191(3) 0.0203(4) 0.0185(4) -0.0017(3) 0.0060(3) -0.0009(3)
S1 0.0881(8) 0.0417(6) 0.0308(5) -0.0173(5) 0.0197(5) -0.0052(6)
S2 0.0745(10) 0.0501(9) 0.0427(8) 0.0274(6) 0.0051(6) 0.0052(7)
O1 0.0303(11) 0.0193(12) 0.0167(10) -0.0006(9) 0.0056(8) -0.0003(10)
Cl2S 0.1119(14) 0.1110(17) 0.1363(17) 0.0266(15) -0.0200(13) -0.0187(13)
O3 0.0412(13) 0.0281(14) 0.0200(11) 0.0035(10) 0.0043(9) 0.0003(11)
Cl1S 0.1337(18) 0.0889(15) 0.195(3) 0.0241(17) -0.0112(17) -0.0190(14)
O2 0.0486(14) 0.0323(15) 0.0203(11) -0.0033(11) 0.0057(10) -0.0046(12)
C4 0.0163(13) 0.0189(17) 0.0240(15) 0.0014(13) 0.0074(11) 0.0007(12)
C6 0.0194(14) 0.0281(19) 0.0186(15) -0.0003(14) 0.0067(11) -0.0011(13)
C3 0.0224(15) 0.0172(17) 0.0229(16) -0.0014(13) 0.0059(12) -0.0028(13)
C7 0.0165(14) 0.0224(17) 0.0207(15) 0.0031(14) 0.0053(11) 0.0022(13)
C12 0.0218(15) 0.0247(18) 0.0190(15) -0.0038(14) 0.0055(12) -0.0029(13)
C5 0.0240(15) 0.0188(17) 0.0214(15) -0.0039(13) 0.0063(12) -0.0029(13)
C10 0.0255(16) 0.0259(19) 0.0267(17) 0.0027(15) 0.0070(13) 0.0016(14)
C1 0.0183(14) 0.0225(18) 0.0204(15) -0.0014(13) 0.0067(11) -0.0030(13)
C115 0.0243(16) 0.031(2) 0.0309(17) -0.0024(16) 0.0082(13) -0.0026(14)
C320 0.0264(16) 0.0230(19) 0.0271(16) 0.0047(14) 0.0055(13) 0.0033(14)
C8 0.0243(15) 0.0243(19) 0.0224(16) 0.0025(15) 0.0056(12) -0.0004(14)
C235 0.0408(19) 0.0243(19) 0.0320(18) -0.0019(16) 0.0152(15) 0.0007(16)
C211 0.0238(16) 0.0246(19) 0.0324(18) 0.0014(15) 0.0088(13) -0.0005(14)
C231 0.0229(15) 0.028(2) 0.0285(17) -0.0008(15) 0.0051(13) 0.0013(14)
C125 0.0269(16) 0.028(2) 0.0393(19) -0.0040(16) 0.0134(14) -0.0013(15)
C230 0.0201(15) 0.0255(19) 0.0219(16) 0.0005(14) 0.0067(12) -0.0022(13)
C2 0.0225(15) 0.0166(16) 0.0234(15) 0.0019(13) 0.0080(12) -0.0024(13)
C135 0.0262(16) 0.0253(19) 0.0251(16) -0.0028(14) 0.0048(13) -0.0032(14)
C19 0.0326(17) 0.032(2) 0.0298(18) 0.0104(16) 0.0072(14) 0.0024(16)
C17 0.0235(15) 0.0191(17) 0.0244(16) -0.0011(14) 0.0064(12) -0.0014(13)
C9 0.0293(16) 0.0218(18) 0.0234(16) 0.0013(14) 0.0059(13) -0.0004(14)
F2S 0.097(2) 0.114(3) 0.075(2) 0.022(2) 0.0294(18) 0.017(2)
C130 0.0215(15) 0.0256(18) 0.0250(16) 0.0025(14) 0.0034(12) 0.0014(14)
C212 0.0291(17) 0.037(2) 0.0276(17) 0.0013(16) 0.0050(14) 0.0003(16)
C13 0.0323(17) 0.0210(18) 0.0270(17) -0.0013(14) 0.0097(13) -0.0023(14)
C325 0.041(2) 0.024(2) 0.041(2) 0.0091(16) 0.0148(16) 0.0049(16)
C321 0.0272(16) 0.033(2) 0.0323(18) 0.0066(16) 0.0074(14) 0.0030(16)
C210 0.0172(14) 0.0206(17) 0.0293(17) -0.0019(14) 0.0080(12) 0.0019(13)
C310 0.0272(16) 0.0181(17) 0.0302(17) 0.0028(14) 0.0091(13) 0.0044(14)
C330 0.0367(18) 0.0276(19) 0.0243(16) 0.0076(15) 0.0031(14) -0.0090(16)
C232 0.0319(17) 0.028(2) 0.0335(18) 0.0051(16) 0.0113(14) -0.0019(16)
C214 0.0376(19) 0.032(2) 0.041(2) -0.0014(18) 0.0081(16) -0.0109(17)
C110 0.0206(15) 0.0275(19) 0.0215(16) -0.0007(14) 0.0064(12) 0.0035(13)
C215 0.0298(16) 0.0284(19) 0.0279(17) 0.0038(16) 0.0052(13) -0.0023(15)
C220 0.0307(17) 0.0207(18) 0.0228(16) -0.0005(14) 0.0094(13) 0.0053(14)
C124 0.0368(19) 0.025(2) 0.059(2) -0.0074(19) 0.0270(18) -0.0026(16)
C315 0.0365(18) 0.029(2) 0.0335(18) 0.0032(16) 0.0130(15) -0.0026(16)
C234 0.055(2) 0.037(2) 0.036(2) -0.0067(18) 0.0263(18) 0.0004(19)
C134 0.0290(17) 0.032(2) 0.0267(17) -0.0002(16) 0.0027(13) -0.0045(15)
C131 0.0298(17) 0.039(2) 0.0294(17) 0.0015(17) 0.0103(14) 0.0074(16)
C221 0.0351(18) 0.024(2) 0.0377(19) 0.0007(16) 0.0070(15) 0.0012(16)
C225 0.0312(18) 0.032(2) 0.0355(19) 0.0049(17) 0.0128(14) 0.0027(16)
C312 0.0293(18) 0.030(2) 0.045(2) -0.0024(18) 0.0041(15) 0.0010(16)
C132 0.0348(19) 0.037(2) 0.044(2) 0.0008(19) 0.0108(16) 0.0122(17)
C121 0.0335(18) 0.033(2) 0.0338(19) -0.0061(17) 0.0085(15) -0.0080(16)
C133 0.0296(18) 0.031(2) 0.044(2) 0.0069(18) -0.0010(15) 0.0004(16)
C15 0.0398(19) 0.031(2) 0.0253(17) -0.0096(16) 0.0121(14) -0.0043(16)
C322 0.0346(19) 0.054(3) 0.0345(19) 0.0078(19) 0.0132(15) 0.0130(19)
C120 0.0230(15) 0.0257(19) 0.0294(17) -0.0062(15) 0.0136(13) -0.0051(14)
C335 0.054(2) 0.036(2) 0.0273(18) 0.0017(17) 0.0098(16) -0.0076(19)
C111 0.045(2) 0.028(2) 0.0332(19) -0.0036(16) 0.0191(16) -0.0029(17)
C14 0.0415(19) 0.0194(18) 0.0355(19) -0.0082(16) 0.0123(15) -0.0024(15)
C314 0.045(2) 0.041(2) 0.048(2) 0.007(2) 0.0230(18) -0.0059(19)
C311 0.0286(17) 0.0246(18) 0.0311(17) -0.0008(15) 0.0080(13) -0.0002(15)
C213 0.0332(18) 0.038(2) 0.0315(18) -0.0070(17) 0.0004(14) -0.0048(17)
C233 0.048(2) 0.044(2) 0.0285(18) 0.0042(18) 0.0178(16) -0.0030(19)
C21 0.089(3) 0.046(2) 0.097(3) 0.0067(19) 0.018(2) -0.0025(18)
C18 0.051(2) 0.036(2) 0.0318(19) 0.0128(18) 0.0069(16) 0.0072(19)
C112 0.070(3) 0.037(2) 0.041(2) 0.007(2) 0.032(2) 0.006(2)
C313 0.0297(18) 0.031(2) 0.062(3) 0.001(2) 0.0168(18) -0.0027(16)
C323 0.050(2) 0.043(3) 0.041(2) 0.0029(19) 0.0114(18) 0.026(2)
C114 0.0338(18) 0.039(2) 0.0294(18) -0.0136(17) 0.0062(14) 0.0068(17)
C224 0.039(2) 0.036(2) 0.041(2) 0.0051(18) 0.0113(16) 0.0145(18)
C16 0.0372(18) 0.029(2) 0.0209(16) -0.0022(15) 0.0092(13) -0.0058(16)
C122 0.045(2) 0.045(3) 0.044(2) -0.017(2) 0.0060(17) -0.018(2)
C331 0.037(2) 0.043(2) 0.0338(19) 0.0138(18) 0.0003(15) -0.0080(18)
C113 0.054(2) 0.049(3) 0.0239(18) 0.0011(18) 0.0162(16) 0.017(2)
C20 0.064(3) 0.027(2) 0.043(2) 0.0105(19) 0.0031(19) 0.000(2)
F1S 0.080(2) 0.098(3) 0.172(4) 0.013(3) 0.020(3) 0.005(2)
C324 0.062(3) 0.023(2) 0.048(2) 0.0084(18) 0.015(2) 0.0132(19)
F3S 0.139(4) 0.137(4) 0.081(3) 0.012(3) -0.014(2) -0.056(4)
O1S 0.085(3) 0.144(5) 0.077(3) 0.023(3) 0.010(2) 0.029(3)
C332 0.049(2) 0.063(3) 0.044(2) 0.020(2) -0.009(2) -0.018(2)
C223 0.062(3) 0.026(2) 0.042(2) -0.0008(18) 0.0071(19) 0.020(2)
F4S 0.214(6) 0.163(6) 0.093(3) 0.018(3) 0.089(4) 0.042(5)
C222 0.058(3) 0.020(2) 0.046(2) -0.0003(17) 0.0070(19) -0.0003(19)
C333 0.080(3) 0.064(3) 0.028(2) 0.010(2) -0.007(2) -0.035(3)
C11 0.103(4) 0.068(4) 0.025(2) -0.015(2) 0.015(2) -0.018(3)
C123 0.048(2) 0.034(2) 0.062(3) -0.025(2) 0.026(2) -0.017(2)
C334 0.088(3) 0.048(3) 0.025(2) 0.0013(19) 0.011(2) -0.008(3)
C1S 0.097(5) 0.107(6) 0.093(5) 0.016(5) -0.010(4) -0.044(5)
B1S 0.058(3) 0.080(5) 0.044(3) 0.003(3) 0.020(2) 0.004(3)
S2A 0.089(3) 0.046(2) 0.097(3) 0.0067(19) 0.018(2) -0.0025(18)
C21A 0.0745(10) 0.0501(9) 0.0427(8) 0.0274(6) 0.0051(6) 0.0052(7)

loop_
_atom_type_symbol
_atom_type_description
_atom_type_scat_dispersion_real
_atom_type_scat_dispersion_imag
_atom_type_scat_source
C C 0.0181 0.0091 'International Tables Vol C Tables 4.2.6.8 and 6.1.1.4'
H H 0.0000 0.0000 'International Tables Vol C Tables 4.2.6.8 and 6.1.1.4'
B B 0.0090 0.0039 'International Tables Vol C Tables 4.2.6.8 and 6.1.1.4'
Cl Cl 0.3639 0.7018 'International Tables Vol C Tables 4.2.6.8 and 6.1.1.4'
F F 0.0727 0.0534 'International Tables Vol C Tables 4.2.6.8 and 6.1.1.4'
O O 0.0492 0.0322 'International Tables Vol C Tables 4.2.6.8 and 6.1.1.4'
Os Os -4.9801 6.2216 'International Tables Vol C Tables 4.2.6.8 and 6.1.1.4'
P P 0.2955 0.4335 'International Tables Vol C Tables 4.2.6.8 and 6.1.1.4'
S S 0.3331 0.5567 'International Tables Vol C Tables 4.2.6.8 and 6.1.1.4'

loop_
_geom_angle_atom_site_label_1
_geom_angle_atom_site_label_2
_geom_angle_atom_site_label_3
_geom_angle
P2 Os1 P1 168.65(3)
P2 Os1 H 83.3(12)
P1 Os1 H 85.3(12)
C4 Os1 P2 95.34(8)
C4 Os1 P1 93.12(8)
C4 Os1 C7 74.51(12)
C4 Os1 C12 146.27(13)
C4 Os1 H 141.4(13)
C7 Os1 P2 86.48(8)
C7 Os1 P1 88.50(8)
C7 Os1 C12 139.06(13)
C7 Os1 H 66.9(13)
C12 Os1 P2 85.77(8)
C12 Os1 P1 91.40(8)
C12 Os1 H 72.3(13)
C1 Os1 P2 93.36(8)
C1 Os1 P1 96.33(8)
C1 Os1 C4 73.14(12)
C1 Os1 C7 147.49(13)
C1 Os1 C12 73.14(13)
C1 Os1 H 145.4(13)
C230 P2 Os1 115.29(10)
C210 P2 Os1 113.91(10)
C210 P2 C230 105.32(15)
C220 P2 Os1 118.05(11)
C220 P2 C230 103.01(15)
C220 P2 C210 99.24(15)
C320 P3 C310 106.41(16)
C320 P3 C330 109.73(17)
C2 P3 C320 106.34(15)
C2 P3 C310 109.56(15)
C2 P3 C330 114.73(16)
C330 P3 C310 109.69(16)
C130 P1 Os1 116.53(11)
C130 P1 C110 102.35(15)
C130 P1 C120 104.18(16)
C110 P1 Os1 116.61(10)
C110 P1 C120 102.29(15)
C120 P1 Os1 113.05(10)
C15 S1 C11 103.8(2)
C21 S2 C18 97.7(2)
C1 O1 C17 111.6(3)
C10 O3 C8 121.9(3)
C3 C4 Os1 118.9(2)
C5 C4 Os1 119.2(2)
C5 C4 C3 121.9(3)
C7 C6 C8 123.0(3)
C5 C6 C7 116.2(3)
C5 C6 C8 120.8(3)
C4 C3 H3 122.7
C2 C3 C4 114.7(3)
C2 C3 H3 122.7
C6 C7 Os1 116.3(2)
C6 C7 C9 114.7(3)
C9 C7 Os1 128.9(2)
C17 C12 Os1 115.2(2)
C17 C12 C13 112.6(3)
C13 C12 Os1 132.1(2)
C4 C5 H5 123.2
C6 C5 C4 113.7(3)
C6 C5 H5 123.2
O3 C10 C19 112.2(3)
C9 C10 O3 121.3(3)
C9 C10 C19 126.5(4)
O1 C1 Os1 123.4(2)
O1 C1 C2 114.4(3)
C2 C1 Os1 122.2(2)
C110 C115 H115 119.9
C110 C115 C114 120.3(4)
C114 C115 H115 119.9
C325 C320 P3 120.1(3)
C325 C320 C321 120.1(3)
C321 C320 P3 119.8(3)
O3 C8 C6 116.4(3)
O2 C8 O3 116.7(3)
O2 C8 C6 127.0(3)
C230 C235 H235 120.1
C230 C235 C234 119.8(4)
C234 C235 H235 120.1
C212 C211 H211 119.7
C212 C211 C210 120.5(3)
C210 C211 H211 119.7
C230 C231 H231 119.2
C232 C231 H231 119.2
C232 C231 C230 121.5(3)
C124 C125 H125 119.5
C124 C125 C120 121.0(3)
C120 C125 H125 119.5
C235 C230 P2 121.6(3)
C231 C230 P2 119.8(3)
C231 C230 C235 118.6(3)
C3 C2 P3 119.7(3)
C3 C2 C1 110.9(3)
C1 C2 P3 129.3(2)
C130 C135 H135 119.7
C134 C135 H135 119.7
C134 C135 C130 120.7(3)
C18 C19 C10 122.6(4)
C18 C19 C20 112.0(4)
C20 C19 C10 125.3(3)
C12 C17 O1 116.3(3)
C16 C17 O1 116.1(3)
C16 C17 C12 127.6(3)
C7 C9 H9 118.6
C10 C9 C7 122.7(3)
C10 C9 H9 118.6
C135 C130 P1 117.8(3)
C131 C130 P1 123.5(3)
C131 C130 C135 118.7(3)
C211 C212 H212 119.9
C213 C212 C211 120.3(3)
C213 C212 H212 119.9
C12 C13 H13 118.6
C14 C13 C12 122.8(3)
C14 C13 H13 118.6
C320 C325 H325 120.3
C324 C325 C320 119.5(4)
C324 C325 H325 120.3
C320 C321 H321 120.2
C322 C321 C320 119.7(4)
C322 C321 H321 120.2
C211 C210 P2 117.5(3)
C215 C210 P2 123.9(3)
C215 C210 C211 118.5(3)
C315 C310 P3 121.1(3)
C315 C310 C311 119.6(3)
C311 C310 P3 119.1(3)
C335 C330 P3 120.3(3)
C331 C330 P3 119.2(3)
C331 C330 C335 120.4(3)
C231 C232 H232 120.1
C233 C232 C231 119.7(4)
C233 C232 H232 120.1
C215 C214 H214 119.9
C215 C214 C213 120.3(4)
C213 C214 H214 119.9
C115 C110 P1 118.3(3)
C111 C110 P1 123.1(3)
C111 C110 C115 118.6(3)
C210 C215 H215 119.6
C214 C215 C210 120.8(3)
C214 C215 H215 119.6
C221 C220 P2 123.8(3)
C221 C220 C225 117.8(3)
C225 C220 P2 118.4(3)
C125 C124 H124 120.0
C123 C124 C125 120.0(4)
C123 C124 H124 120.0
C310 C315 H315 120.2
C314 C315 C310 119.7(4)
C314 C315 H315 120.2
C235 C234 H234 119.7
C233 C234 C235 120.7(4)
C233 C234 H234 119.7
C135 C134 H134 120.0
C135 C134 C133 119.9(3)
C133 C134 H134 120.0
C130 C131 H131 119.9
C132 C131 C130 120.2(3)
C132 C131 H131 119.9
C220 C221 H221 119.4
C222 C221 C220 121.2(4)
C222 C221 H221 119.4
C220 C225 H225 119.5
C224 C225 C220 121.0(4)
C224 C225 H225 119.5
C311 C312 H312 120.1
C313 C312 H312 120.1
C313 C312 C311 119.8(4)
C131 C132 H132 119.5
C133 C132 C131 120.9(4)
C133 C132 H132 119.5
C120 C121 H121 120.6
C120 C121 C122 118.9(4)
C122 C121 H121 120.6
C134 C133 H133 120.2
C132 C133 C134 119.5(4)
C132 C133 H133 120.2
C14 C15 S1 117.3(3)
C14 C15 C16 118.5(3)
C16 C15 S1 124.2(3)
C321 C322 H322 120.0
C323 C322 C321 119.9(4)
C323 C322 H322 120.0
C125 C120 P1 118.8(3)
C125 C120 C121 119.2(3)
C121 C120 P1 122.0(3)
C330 C335 H335 120.4
C334 C335 C330 119.2(4)
C334 C335 H335 120.4
C110 C111 H111 119.9
C112 C111 C110 120.3(4)
C112 C111 H111 119.9
C13 C14 C15 121.4(3)
C13 C14 H14 119.3
C15 C14 H14 119.3
C315 C314 H314 119.9
C313 C314 C315 120.2(4)
C313 C314 H314 119.9
C310 C311 H311 119.9
C312 C311 C310 120.3(3)
C312 C311 H311 119.9
C212 C213 C214 119.6(3)
C212 C213 H213 120.2
C214 C213 H213 120.2
C232 C233 C234 119.6(3)
C232 C233 H233 120.2
C234 C233 H233 120.2
S2 C21 H21 125.9
C20 C21 S2 108.2(3)
C20 C21 H21 125.9
S2 C18 H18 124.6
C19 C18 S2 110.7(3)
C19 C18 H18 124.6
C19 C18 H18A 124.6
C19 C18 C21A 110.7(3)
C21A C18 H18A 124.6
C111 C112 H112 119.5
C113 C112 C111 121.1(4)
C113 C112 H112 119.5
C312 C313 C314 120.5(4)
C312 C313 H313 119.7
C314 C313 H313 119.7
C322 C323 H323 119.6
C322 C323 C324 120.8(4)
C324 C323 H323 119.6
C115 C114 H114 119.7
C113 C114 C115 120.6(4)
C113 C114 H114 119.7
C225 C224 H224 120.0
C225 C224 C223 119.9(4)
C223 C224 H224 120.0
C17 C16 C15 117.1(3)
C17 C16 H16 121.5
C15 C16 H16 121.5
C121 C122 H122 119.3
C123 C122 C121 121.4(4)
C123 C122 H122 119.3
C330 C331 H331 120.2
C330 C331 C332 119.7(4)
C332 C331 H331 120.2
C112 C113 C114 119.1(3)
C112 C113 H113 120.4
C114 C113 H113 120.4
C19 C20 C21 111.3(4)
C19 C20 H20 124.3
C19 C20 H20A 124.3
C19 C20 S2A 111.3(4)
C21 C20 H20 124.3
S2A C20 H20A 124.3
C325 C324 H324 120.0
C323 C324 C325 120.0(4)
C323 C324 H324 120.0
H1SC O1S H1SD 109.4
C331 C332 H332 120.2
C333 C332 C331 119.7(4)
C333 C332 H332 120.2
C224 C223 H223 119.9
C224 C223 C222 120.3(4)
C222 C223 H223 119.9
C221 C222 C223 119.7(4)
C221 C222 H222 120.2
C223 C222 H222 120.2
C332 C333 H333 119.6
C332 C333 C334 120.8(4)
C334 C333 H333 119.6
S1 C11 H11A 109.5
S1 C11 H11B 109.5
S1 C11 H11C 109.5
H11A C11 H11B 109.5
H11A C11 H11C 109.5
H11B C11 H11C 109.5
C124 C123 H123 120.2
C122 C123 C124 119.6(4)
C122 C123 H123 120.2
C335 C334 H334 119.9
C333 C334 C335 120.2(5)
C333 C334 H334 119.9
Cl2S C1S Cl1S 112.8(4)
Cl2S C1S H1SA 109.0
Cl2S C1S H1SB 109.0
Cl1S C1S H1SA 109.0
Cl1S C1S H1SB 109.0
H1SA C1S H1SB 107.8
F1S B1S F2S 108.0(5)
F3S B1S F2S 111.8(5)
F3S B1S F1S 105.8(6)
F4S B1S F2S 110.8(6)
F4S B1S F1S 109.3(6)
F4S B1S F3S 110.9(6)
C20 S2A C21A 108.2(3)
C18 C21A H21A 131.2
S2A C21A C18 97.7(2)
S2A C21A H21A 131.2

loop_
_geom_bond_atom_site_label_1
_geom_bond_atom_site_label_2
_geom_bond_distance
Os1 P2 2.3824(7)
Os1 P1 2.3877(8)
Os1 C4 2.115(3)
Os1 C7 2.121(3)
Os1 C12 2.152(3)
Os1 C1 2.056(3)
Os1 H 1.41(4)
P2 C230 1.842(3)
P2 C210 1.841(3)
P2 C220 1.831(3)
P3 C320 1.800(4)
P3 C2 1.790(3)
P3 C310 1.806(3)
P3 C330 1.801(3)
P1 C130 1.832(3)
P1 C110 1.838(3)
P1 C120 1.838(4)
S1 C15 1.761(3)
S1 C11 1.767(6)
S2 C21 1.611(5)
S2 C18 1.683(4)
O1 C1 1.340(4)
O1 C17 1.398(4)
Cl2S C1S 1.709(8)
O3 C10 1.365(5)
O3 C8 1.378(4)
Cl1S C1S 1.724(8)
O2 C8 1.212(4)
C4 C3 1.401(5)
C4 C5 1.384(5)
C6 C7 1.414(5)
C6 C5 1.384(5)
C6 C8 1.451(5)
C3 H3 0.9300
C3 C2 1.392(4)
C7 C9 1.420(5)
C12 C17 1.388(5)
C12 C13 1.404(5)
C5 H5 0.9300
C10 C19 1.447(5)
C10 C9 1.357(5)
C1 C2 1.426(5)
C115 H115 0.9300
C115 C110 1.390(5)
C115 C114 1.393(5)
C320 C325 1.394(5)
C320 C321 1.398(5)
C235 H235 0.9300
C235 C230 1.391(5)
C235 C234 1.395(5)
C211 H211 0.9300
C211 C212 1.384(5)
C211 C210 1.393(5)
C231 H231 0.9300
C231 C230 1.386(5)
C231 C232 1.382(5)
C125 H125 0.9300
C125 C124 1.381(6)
C125 C120 1.388(5)
C135 H135 0.9300
C135 C130 1.396(5)
C135 C134 1.382(5)
C19 C18 1.385(5)
C19 C20 1.411(6)
C17 C16 1.383(5)
C9 H9 0.9300
F2S B1S 1.396(8)
C130 C131 1.387(5)
C212 H212 0.9300
C212 C213 1.377(6)
C13 H13 0.9300
C13 C14 1.380(5)
C325 H325 0.9300
C325 C324 1.393(6)
C321 H321 0.9300
C321 C322 1.388(6)
C210 C215 1.391(5)
C310 C315 1.388(5)
C310 C311 1.390(5)
C330 C335 1.395(6)
C330 C331 1.382(6)
C232 H232 0.9300
C232 C233 1.380(6)
C214 H214 0.9300
C214 C215 1.375(5)
C214 C213 1.387(6)
C110 C111 1.389(5)
C215 H215 0.9300
C220 C221 1.391(5)
C220 C225 1.403(5)
C124 H124 0.9300
C124 C123 1.380(6)
C315 H315 0.9300
C315 C314 1.387(6)
C234 H234 0.9300
C234 C233 1.384(6)
C134 H134 0.9300
C134 C133 1.387(6)
C131 H131 0.9300
C131 C132 1.383(6)
C221 H221 0.9300
C221 C222 1.379(6)
C225 H225 0.9300
C225 C224 1.374(6)
C312 H312 0.9300
C312 C311 1.382(5)
C312 C313 1.376(6)
C132 H132 0.9300
C132 C133 1.372(6)
C121 H121 0.9300
C121 C120 1.393(5)
C121 C122 1.400(6)
C133 H133 0.9300
C15 C14 1.395(5)
C15 C16 1.395(6)
C322 H322 0.9300
C322 C323 1.381(7)
C335 H335 0.9300
C335 C334 1.385(6)
C111 H111 0.9300
C111 C112 1.385(6)
C14 H14 0.9300
C314 H314 0.9300
C314 C313 1.377(6)
C311 H311 0.9300
C213 H213 0.9300
C233 H233 0.9300
C21 H21 0.9300
C21 C20 1.504(6)
C18 H18 0.9300
C18 H18A 0.9300
C18 C21A 1.683(4)
C112 H112 0.9300
C112 C113 1.372(7)
C313 H313 0.9300
C323 H323 0.9300
C323 C324 1.380(7)
C114 H114 0.9300
C114 C113 1.375(6)
C224 H224 0.9300
C224 C223 1.379(7)
C16 H16 0.9300
C122 H122 0.9300
C122 C123 1.369(7)
C331 H331 0.9300
C331 C332 1.400(6)
C113 H113 0.9300
C20 H20 0.9300
C20 H20A 0.9300
C20 S2A 1.504(6)
F1S B1S 1.376(8)
C324 H324 0.9300
F3S B1S 1.364(9)
O1S H1SC 0.8493
O1S H1SD 0.8514
C332 H332 0.9300
C332 C333 1.367(8)
C223 H223 0.9300
C223 C222 1.382(7)
F4S B1S 1.325(7)
C222 H222 0.9300
C333 H333 0.9300
C333 C334 1.384(8)
C11 H11A 0.9600
C11 H11B 0.9600
C11 H11C 0.9600
C123 H123 0.9300
C334 H334 0.9300
C1S H1SA 0.9700
C1S H1SB 0.9700
S2A C21A 1.611(5)
C21A H21A 0.9301
